data_7002373
loop_
_publ_author_name
'Kamps, Ina'
'Langlitz, Irina'
'Mix, Andreas'
'Neumann, Beate'
'Stammler, Hans-Georg'
'Mitzel, Norbert W.'

_publ_section_title
;
 Transmetallation and silylation products of aminal carbanions
;
_journal_issue 39
_journal_name_full 'Dalton Transactions'
_journal_page_first 8363
_journal_page_last 8369
_journal_paper_doi 10.1039/b911925f
_journal_year 2009
_chemical_formula_moiety 'C20 H48 Ga2 N6'
_chemical_formula_sum 'C20 H48 Ga2 N6'
_chemical_formula_weight 512.08
_chemical_name_systematic ?
_space_group_IT_number 2
_symmetry_cell_setting triclinic
_symmetry_space_group_name_Hall '-P 1'
_symmetry_space_group_name_H-M 'P -1'
_atom_sites_solution_hydrogens geom
_atom_sites_solution_primary direct
_atom_sites_solution_secondary difmap
_audit_creation_method SHELXL-97
_cell_angle_alpha 69.657(6)
_cell_angle_beta 64.465(9)
_cell_angle_gamma 71.805(9)
_cell_formula_units_Z 1
_cell_length_a 8.5157(9)
_cell_length_b 9.2989(7)
_cell_length_c 9.7039(6)
_cell_measurement_reflns_used 40
_cell_measurement_temperature 100(2)
_cell_measurement_theta_max 20.526
_cell_measurement_theta_min 4.604
_cell_volume 638.03(11)
_computing_cell_refinement 'Dirax/lsq (Duisenberg & Schreurs, 1989-2000)'
_computing_data_collection 'Collect, Bruker AXS, 2004'
_computing_data_reduction 'EVALCCD (Duisenberg,1998,Thesis.Utrecht University.'
_computing_molecular_graphics 'SHELXTL-PLUS (1990)'
_computing_publication_material 'SHELXL-97 (Sheldrick, 1997)'
_computing_structure_refinement 'SHELXL-97 (Sheldrick, 1997)'
_computing_structure_solution 'SHELXS-97 (Sheldrick, 1990)'
_diffrn_ambient_temperature 100(2)
_diffrn_measured_fraction_theta_full 0.998
_diffrn_measured_fraction_theta_max 0.998
_diffrn_measurement_device_type KappaCCD
_diffrn_measurement_method CCD
_diffrn_radiation_monochromator graphite
_diffrn_radiation_source 'fine-focus sealed tube'
_diffrn_radiation_type MoK\a
_diffrn_radiation_wavelength 0.71073
_diffrn_reflns_av_R_equivalents 0.0300
_diffrn_reflns_av_sigmaI/netI 0.0197
_diffrn_reflns_limit_h_max 11
_diffrn_reflns_limit_h_min -11
_diffrn_reflns_limit_k_max 13
_diffrn_reflns_limit_k_min -13
_diffrn_reflns_limit_l_max 13
_diffrn_reflns_limit_l_min -13
_diffrn_reflns_number 21456
_diffrn_reflns_theta_full 30.00
_diffrn_reflns_theta_max 30.00
_diffrn_reflns_theta_min 3.24
_exptl_absorpt_coefficient_mu 2.128
_exptl_absorpt_correction_T_max 0.6756
_exptl_absorpt_correction_T_min 0.5677
_exptl_absorpt_correction_type multi-scan
_exptl_absorpt_process_details 'SADABS - Bruker Nonius - V2.10'
_exptl_crystal_colour Colourless
_exptl_crystal_density_diffrn 1.333
_exptl_crystal_density_method 'not measured'
_exptl_crystal_description rhomb
_exptl_crystal_F_000 272
_exptl_crystal_size_max 0.30
_exptl_crystal_size_mid 0.28
_exptl_crystal_size_min 0.20
_refine_diff_density_max 0.354
_refine_diff_density_min -0.279
_refine_diff_density_rms 0.054
_refine_ls_extinction_method none
_refine_ls_goodness_of_fit_ref 1.070
_refine_ls_hydrogen_treatment constr
_refine_ls_matrix_type full
_refine_ls_number_parameters 132
_refine_ls_number_reflns 3712
_refine_ls_number_restraints 0
_refine_ls_restrained_S_all 1.070
_refine_ls_R_factor_all 0.0209
_refine_ls_R_factor_gt 0.0172
_refine_ls_shift/su_max 0.001
_refine_ls_shift/su_mean 0.000
_refine_ls_structure_factor_coef Fsqd
_refine_ls_weighting_details 'calc w=1/[\s^2^(Fo^2^)+(0.0167P)^2^+0.2244P] where P=(Fo^2^+2Fc^2^)/3'
_refine_ls_weighting_scheme calc
_refine_ls_wR_factor_gt 0.0408
_refine_ls_wR_factor_ref 0.0423
_reflns_number_gt 3459
_reflns_number_total 3712
_reflns_threshold_expression >2sigma(I)
_cod_data_source_file b911925f.txt
_cod_data_source_block compound1c
_cod_depositor_comments
;
The following automatic conversions were performed:
'_symmetry_cell_setting' value 'Triclinic' changed to 'triclinic'
according to '/home/saulius/struct/CIF-dictionaries/cif_core.dic'
dictionary named 'cif_core.dic' version 2.4.1 from 2010-06-29.

Automatic conversion script
Id: cif_fix_enum 1527 2010-12-29 10:47:43Z saulius 
;
_cod_original_cell_volume 638.02(9)
_cod_database_code 7002373

loop_
_symmetry_equiv_pos_as_xyz
'x, y, z'
'-x, -y, -z'

loop_
_atom_site_label
_atom_site_type_symbol
_atom_site_fract_x
_atom_site_fract_y
_atom_site_fract_z
_atom_site_U_iso_or_equiv
_atom_site_adp_type
_atom_site_occupancy
_atom_site_symmetry_multiplicity
_atom_site_calc_flag
_atom_site_refinement_flags
_atom_site_disorder_assembly
_atom_site_disorder_group
Ga1 Ga 0.505523(14) 0.404276(12) 0.703216(13) 0.00898(4) Uani 1 1 d . . .
N1 N 0.54489(11) 0.35138(9) 0.39498(10) 0.00980(15) Uani 1 1 d . . .
N2 N 0.73161(12) 0.15803(10) 0.54481(10) 0.01203(16) Uani 1 1 d . . .
N3 N 0.72976(12) 0.11350(10) 0.31438(10) 0.01282(16) Uani 1 1 d . . .
C1 C 0.64215(13) 0.31987(11) 0.50628(12) 0.01007(17) Uani 1 1 d . . .
H1 H 0.7407 0.3797 0.4431 0.012 Uiso 1 1 calc R . .
C2 C 0.83674(14) 0.09758(12) 0.40640(13) 0.01417(19) Uani 1 1 d . . .
H2A H 0.8887 -0.0141 0.4393 0.017 Uiso 1 1 calc R . .
H2B H 0.9355 0.1547 0.3391 0.017 Uiso 1 1 calc R . .
C3 C 0.66358(14) 0.27974(12) 0.26065(12) 0.01223(18) Uani 1 1 d . . .
H3A H 0.5978 0.2938 0.1926 0.015 Uiso 1 1 calc R . .
H3B H 0.7652 0.3340 0.1966 0.015 Uiso 1 1 calc R . .
C4 C 0.37627(13) 0.29083(12) 0.47397(12) 0.01298(19) Uani 1 1 d . . .
H4A H 0.3192 0.3156 0.3976 0.019 Uiso 1 1 calc R . .
H4B H 0.2968 0.3398 0.5609 0.019 Uiso 1 1 calc R . .
H4C H 0.4019 0.1773 0.5153 0.019 Uiso 1 1 calc R . .
C5 C 0.63293(15) 0.04589(12) 0.67906(13) 0.0169(2) Uani 1 1 d . . .
H5A H 0.5498 0.0194 0.6508 0.025 Uiso 1 1 calc R . .
H5B H 0.5670 0.0923 0.7696 0.025 Uiso 1 1 calc R . .
H5C H 0.7160 -0.0491 0.7066 0.025 Uiso 1 1 calc R . .
C6 C 0.83869(15) 0.04896(13) 0.17671(13) 0.0185(2) Uani 1 1 d . . .
H6A H 0.7661 0.0620 0.1161 0.028 Uiso 1 1 calc R . .
H6B H 0.8852 -0.0624 0.2117 0.028 Uiso 1 1 calc R . .
H6C H 0.9376 0.1042 0.1103 0.028 Uiso 1 1 calc R . .
C7 C 0.66657(15) 0.37024(13) 0.81706(13) 0.0173(2) Uani 1 1 d . . .
H7A H 0.6268 0.4566 0.8691 0.021 Uiso 1 1 calc R . .
H7B H 0.6505 0.2724 0.9014 0.021 Uiso 1 1 calc R . .
C8 C 0.86496(16) 0.35959(15) 0.72051(17) 0.0250(3) Uani 1 1 d . . .
H8A H 0.9050 0.2822 0.6590 0.037 Uiso 1 1 calc R . .
H8B H 0.9303 0.3279 0.7917 0.037 Uiso 1 1 calc R . .
H8C H 0.8868 0.4618 0.6490 0.037 Uiso 1 1 calc R . .
C9 C 0.26595(14) 0.35294(12) 0.84794(12) 0.01466(19) Uani 1 1 d . . .
H9A H 0.1748 0.4305 0.8089 0.018 Uiso 1 1 calc R . .
H9B H 0.2623 0.2489 0.8444 0.018 Uiso 1 1 calc R . .
C10 C 0.21899(17) 0.35172(15) 1.02016(14) 0.0234(2) Uani 1 1 d . . .
H10A H 0.3112 0.2785 1.0585 0.035 Uiso 1 1 calc R . .
H10B H 0.1047 0.3190 1.0854 0.035 Uiso 1 1 calc R . .
H10C H 0.2111 0.4569 1.0263 0.035 Uiso 1 1 calc R . .

loop_
_atom_site_aniso_label
_atom_site_aniso_U_11
_atom_site_aniso_U_22
_atom_site_aniso_U_33
_atom_site_aniso_U_23
_atom_site_aniso_U_13
_atom_site_aniso_U_12
Ga1 0.01008(6) 0.00808(5) 0.00982(5) -0.00266(4) -0.00484(4) -0.00080(4)
N1 0.0095(4) 0.0093(4) 0.0112(4) -0.0040(3) -0.0040(3) -0.0007(3)
N2 0.0137(4) 0.0083(4) 0.0124(4) -0.0025(3) -0.0054(3) 0.0010(3)
N3 0.0152(4) 0.0094(4) 0.0135(4) -0.0054(3) -0.0052(3) 0.0009(3)
C1 0.0112(4) 0.0085(4) 0.0119(4) -0.0028(3) -0.0061(4) -0.0006(3)
C2 0.0136(5) 0.0121(4) 0.0160(5) -0.0054(4) -0.0061(4) 0.0019(4)
C3 0.0146(5) 0.0101(4) 0.0114(4) -0.0043(3) -0.0047(4) 0.0001(3)
C4 0.0117(4) 0.0124(4) 0.0168(5) -0.0043(4) -0.0056(4) -0.0033(3)
C5 0.0206(5) 0.0108(5) 0.0160(5) -0.0012(4) -0.0066(4) -0.0011(4)
C6 0.0213(5) 0.0151(5) 0.0180(5) -0.0096(4) -0.0054(4) 0.0016(4)
C7 0.0204(5) 0.0173(5) 0.0189(5) -0.0047(4) -0.0132(4) -0.0006(4)
C8 0.0185(5) 0.0256(6) 0.0367(7) -0.0127(5) -0.0169(5) 0.0038(4)
C9 0.0152(5) 0.0137(5) 0.0144(5) -0.0035(4) -0.0030(4) -0.0054(4)
C10 0.0253(6) 0.0267(6) 0.0145(5) -0.0022(4) -0.0017(5) -0.0113(5)

loop_
_atom_type_symbol
_atom_type_description
_atom_type_scat_dispersion_real
_atom_type_scat_dispersion_imag
_atom_type_scat_source
C C 0.0033 0.0016 'International Tables Vol C Tables 4.2.6.8 and 6.1.1.4'
H H 0.0000 0.0000 'International Tables Vol C Tables 4.2.6.8 and 6.1.1.4'
N N 0.0061 0.0033 'International Tables Vol C Tables 4.2.6.8 and 6.1.1.4'
Ga Ga 0.2307 1.6083 'International Tables Vol C Tables 4.2.6.8 and 6.1.1.4'

loop_
_geom_angle_atom_site_label_1
_geom_angle_atom_site_label_2
_geom_angle_atom_site_label_3
_geom_angle
_geom_angle_site_symmetry_1
_geom_angle_site_symmetry_3
_geom_angle_publ_flag
C7 Ga1 C9 113.14(5) . . ?
C7 Ga1 C1 109.82(4) . . ?
C9 Ga1 C1 119.76(4) . . ?
C7 Ga1 N1 105.55(4) . 2_666 ?
C9 Ga1 N1 104.76(4) . 2_666 ?
C1 Ga1 N1 102.06(4) . 2_666 ?
C3 N1 C4 109.39(7) . . ?
C3 N1 C1 109.32(7) . . ?
C4 N1 C1 113.12(8) . . ?
C3 N1 Ga1 106.25(6) . 2_666 ?
C4 N1 Ga1 110.30(6) . 2_666 ?
C1 N1 Ga1 108.22(6) . 2_666 ?
C2 N2 C1 112.41(8) . . ?
C2 N2 C5 113.26(8) . . ?
C1 N2 C5 119.08(8) . . ?
C3 N3 C6 108.94(8) . . ?
C3 N3 C2 107.78(8) . . ?
C6 N3 C2 110.53(8) . . ?
N2 C1 N1 113.88(8) . . ?
N2 C1 Ga1 111.20(6) . . ?
N1 C1 Ga1 117.03(6) . . ?
N2 C1 H1 104.4 . . ?
N1 C1 H1 104.4 . . ?
Ga1 C1 H1 104.4 . . ?
N2 C2 N3 111.72(8) . . ?
N2 C2 H2A 109.3 . . ?
N3 C2 H2A 109.3 . . ?
N2 C2 H2B 109.3 . . ?
N3 C2 H2B 109.3 . . ?
H2A C2 H2B 107.9 . . ?
N3 C3 N1 111.78(8) . . ?
N3 C3 H3A 109.3 . . ?
N1 C3 H3A 109.3 . . ?
N3 C3 H3B 109.3 . . ?
N1 C3 H3B 109.3 . . ?
H3A C3 H3B 107.9 . . ?
N1 C4 H4A 109.5 . . ?
N1 C4 H4B 109.5 . . ?
H4A C4 H4B 109.5 . . ?
N1 C4 H4C 109.5 . . ?
H4A C4 H4C 109.5 . . ?
H4B C4 H4C 109.5 . . ?
N2 C5 H5A 109.5 . . ?
N2 C5 H5B 109.5 . . ?
H5A C5 H5B 109.5 . . ?
N2 C5 H5C 109.5 . . ?
H5A C5 H5C 109.5 . . ?
H5B C5 H5C 109.5 . . ?
N3 C6 H6A 109.5 . . ?
N3 C6 H6B 109.5 . . ?
H6A C6 H6B 109.5 . . ?
N3 C6 H6C 109.5 . . ?
H6A C6 H6C 109.5 . . ?
H6B C6 H6C 109.5 . . ?
C8 C7 Ga1 117.69(8) . . ?
C8 C7 H7A 107.9 . . ?
Ga1 C7 H7A 107.9 . . ?
C8 C7 H7B 107.9 . . ?
Ga1 C7 H7B 107.9 . . ?
H7A C7 H7B 107.2 . . ?
C7 C8 H8A 109.5 . . ?
C7 C8 H8B 109.5 . . ?
H8A C8 H8B 109.5 . . ?
C7 C8 H8C 109.5 . . ?
H8A C8 H8C 109.5 . . ?
H8B C8 H8C 109.5 . . ?
C10 C9 Ga1 113.67(8) . . ?
C10 C9 H9A 108.8 . . ?
Ga1 C9 H9A 108.8 . . ?
C10 C9 H9B 108.8 . . ?
Ga1 C9 H9B 108.8 . . ?
H9A C9 H9B 107.7 . . ?
C9 C10 H10A 109.5 . . ?
C9 C10 H10B 109.5 . . ?
H10A C10 H10B 109.5 . . ?
C9 C10 H10C 109.5 . . ?
H10A C10 H10C 109.5 . . ?
H10B C10 H10C 109.5 . . ?

loop_
_geom_bond_atom_site_label_1
_geom_bond_atom_site_label_2
_geom_bond_distance
_geom_bond_site_symmetry_2
_geom_bond_publ_flag
Ga1 C7 1.9984(11) . ?
Ga1 C9 2.0086(11) . ?
Ga1 C1 2.0439(10) . ?
Ga1 N1 2.1197(9) 2_666 ?
N1 C3 1.4872(13) . ?
N1 C4 1.4907(13) . ?
N1 C1 1.5291(13) . ?
N1 Ga1 2.1197(9) 2_666 ?
N2 C2 1.4476(13) . ?
N2 C1 1.4571(12) . ?
N2 C5 1.4662(14) . ?
N3 C3 1.4588(13) . ?
N3 C6 1.4652(13) . ?
N3 C2 1.4746(13) . ?
C1 H1 1.0000 . ?
C2 H2A 0.9900 . ?
C2 H2B 0.9900 . ?
C3 H3A 0.9900 . ?
C3 H3B 0.9900 . ?
C4 H4A 0.9800 . ?
C4 H4B 0.9800 . ?
C4 H4C 0.9800 . ?
C5 H5A 0.9800 . ?
C5 H5B 0.9800 . ?
C5 H5C 0.9800 . ?
C6 H6A 0.9800 . ?
C6 H6B 0.9800 . ?
C6 H6C 0.9800 . ?
C7 C8 1.5287(17) . ?
C7 H7A 0.9900 . ?
C7 H7B 0.9900 . ?
C8 H8A 0.9800 . ?
C8 H8B 0.9800 . ?
C8 H8C 0.9800 . ?
C9 C10 1.5383(16) . ?
C9 H9A 0.9900 . ?
C9 H9B 0.9900 . ?
C10 H10A 0.9800 . ?
C10 H10B 0.9800 . ?
C10 H10C 0.9800 . ?
